data_4504691
loop_
_publ_author_name
'Ren, Yan-Ping'
'Kong, Xiang-Jian'
'Long, La-Sheng'
'Huang, Rong-Bin'
'Zheng, Lan-Sun'

_publ_section_title
;
 Anion-Dependent Assembly of Cyclic Structure
;
_journal_issue 2
_journal_name_full 'Crystal Growth &amp; Design'
_journal_page_first 572
_journal_paper_doi 10.1021/cg050459a
_journal_volume 6
_journal_year 2006
_chemical_formula_sum 'C40 H32 Cu4 N8 O40 Si W12'
_chemical_formula_weight 3753.19
_chemical_name_systematic
; 
 ? 
;
_space_group_IT_number 14
_symmetry_cell_setting monoclinic
_symmetry_space_group_name_Hall '-P 2ybc'
_symmetry_space_group_name_H-M 'P 1 21/c 1'
_atom_sites_solution_hydrogens geom
_atom_sites_solution_primary direct
_atom_sites_solution_secondary difmap
_audit_creation_method SHELXL-97
_cell_angle_alpha 90.00
_cell_angle_beta 107.882(2)
_cell_angle_gamma 90.00
_cell_formula_units_Z 4
_cell_length_a 23.475(3)
_cell_length_b 13.7710(19)
_cell_length_c 20.951(3)
_cell_measurement_temperature 123(2)
_cell_volume 6445.7(15)
_computing_cell_refinement 'SHELXTL-Plus (Sheldrick, 1990)'
_computing_data_collection 'SHELXTL-Plus (Sheldrick, 1990)'
_computing_data_reduction 'SHELXTL-Plus (Sheldrick, 1990)'
_computing_molecular_graphics 'SHELXTL V.5.0 (Sheldrick, 1997)'
_computing_publication_material 'SHELXL-97 (Sheldrick, 1997)'
_computing_structure_refinement 'SHELXL-97 (Sheldrick, 1997)'
_computing_structure_solution 'SHELXS-97 (Sheldrick, 1990)'
_diffrn_ambient_temperature 298(2)
_diffrn_measured_fraction_theta_full 0.983
_diffrn_measured_fraction_theta_max 0.983
_diffrn_measurement_device_type 'Bruker Smart Apex CCD area detector'
_diffrn_measurement_method 'phi and omega scans'
_diffrn_radiation_monochromator graphite
_diffrn_radiation_source 'fine-focus sealed tube'
_diffrn_radiation_type MoK\a
_diffrn_radiation_wavelength 0.71073
_diffrn_reflns_av_R_equivalents 0.0730
_diffrn_reflns_av_sigmaI/netI 0.0712
_diffrn_reflns_limit_h_max 27
_diffrn_reflns_limit_h_min -27
_diffrn_reflns_limit_k_max 16
_diffrn_reflns_limit_k_min -16
_diffrn_reflns_limit_l_max 24
_diffrn_reflns_limit_l_min -24
_diffrn_reflns_number 44791
_diffrn_reflns_theta_full 25.00
_diffrn_reflns_theta_max 25.00
_diffrn_reflns_theta_min 1.82
_exptl_absorpt_coefficient_mu 22.723
_exptl_absorpt_correction_type sadabs
_exptl_crystal_colour red
_exptl_crystal_density_diffrn 3.868
_exptl_crystal_density_meas ?
_exptl_crystal_density_method 'not measured'
_exptl_crystal_description block
_exptl_crystal_F_000 6664
_exptl_crystal_size_max 0.12
_exptl_crystal_size_mid 0.10
_exptl_crystal_size_min 0.04
_refine_diff_density_max 4.244
_refine_diff_density_min -1.718
_refine_diff_density_rms 0.384
_refine_ls_extinction_method none
_refine_ls_goodness_of_fit_ref 1.125
_refine_ls_hydrogen_treatment mixed
_refine_ls_matrix_type full
_refine_ls_number_parameters 946
_refine_ls_number_reflns 11151
_refine_ls_number_restraints 42
_refine_ls_restrained_S_all 1.124
_refine_ls_R_factor_all 0.0749
_refine_ls_R_factor_gt 0.0608
_refine_ls_shift/su_max 0.001
_refine_ls_shift/su_mean 0.000
_refine_ls_structure_factor_coef Fsqd
_refine_ls_weighting_details 'calc w=1/[\s^2^(Fo^2^)+(0.0480P)^2^+130.9346P] where P=(Fo^2^+2Fc^2^)/3'
_refine_ls_weighting_scheme calc
_refine_ls_wR_factor_gt 0.1260
_refine_ls_wR_factor_ref 0.1326
_reflns_number_gt 9561
_reflns_number_total 11151
_reflns_threshold_expression >2sigma(I)
_cod_data_source_file cg050459asi20050907_112157.cif
_cod_data_source_block complex_4
_cod_depositor_comments
;
The following automatic conversions were performed:

'_exptl_crystal_density_meas' value 'not measured' was changed to '?'
- the value is perceived as not measured.

Automatic conversion script
Id: cif_fix_values 3008 2015-01-20 13:52:24Z robertas 

The following automatic conversions were performed:

'_symmetry_cell_setting' tag value 'monoclinc' was replaced with
'monoclinic' value as specified in the replacement file
'/home/robertas/cod-tools/perl-scripts/inputs/replacement_values.lst'.

Automatic conversion script
Id: cif_fix_values 3143 2015-03-26 13:38:13Z robertas 
;
_cod_original_sg_symbol_H-M p2(1)/c
_cod_database_code 4504691

loop_
_symmetry_equiv_pos_as_xyz
'x, y, z'
'-x, y+1/2, -z+1/2'
'-x, -y, -z'
'x, -y-1/2, z-1/2'

loop_
_atom_site_label
_atom_site_type_symbol
_atom_site_fract_x
_atom_site_fract_y
_atom_site_fract_z
_atom_site_U_iso_or_equiv
_atom_site_adp_type
_atom_site_occupancy
_atom_site_symmetry_multiplicity
_atom_site_calc_flag
_atom_site_refinement_flags
W1 W 0.12037(3) 1.57669(5) 0.47794(4) 0.02061(18) Uani 1 1 d .
W2 W 0.22001(3) 1.53864(5) 0.62872(4) 0.02033(18) Uani 1 1 d .
W3 W 0.27740(3) 1.57502(5) 0.36405(4) 0.02046(18) Uani 1 1 d .
W4 W 0.38954(3) 1.53293(6) 0.52900(4) 0.02340(18) Uani 1 1 d .
W5 W 0.26733(4) 1.33397(5) 0.34035(4) 0.02144(18) Uani 1 1 d .
W6 W 0.10552(3) 1.31174(5) 0.45212(4) 0.02329(19) Uani 1 1 d .
W7 W 0.20834(4) 1.27345(5) 0.60039(4) 0.02297(19) Uani 1 1 d .
W8 W 0.14389(3) 1.46518(5) 0.32696(4) 0.02098(18) Uani 1 1 d .
W9 W 0.25574(3) 1.68256(5) 0.51662(4) 0.02103(18) Uani 1 1 d .
W10 W 0.22744(4) 1.17544(5) 0.46283(4) 0.02567(19) Uani 1 1 d .
W11 W 0.37711(4) 1.29080(6) 0.50688(4) 0.02359(19) Uani 1 1 d .
W12 W 0.35545(3) 1.39284(6) 0.64314(4) 0.02231(18) Uani 1 1 d .
Si1 Si 0.2458(2) 1.4291(4) 0.4879(2) 0.0202(11) Uani 1 1 d .
O1 O 0.2093(5) 1.3320(8) 0.4972(6) 0.020(3) Uani 1 1 d .
O2 O 0.3160(5) 1.4158(8) 0.5282(6) 0.018(3) Uani 1 1 d U
O3 O 0.2208(5) 1.5239(8) 0.5175(5) 0.016(3) Uani 1 1 d .
O4 O 0.2367(6) 1.4459(8) 0.4081(6) 0.022(3) Uani 1 1 d .
O5 O 0.2543(5) 1.6565(8) 0.4264(6) 0.020(3) Uani 1 1 d .
O6 O 0.3106(6) 1.2090(9) 0.5006(6) 0.026(3) Uani 1 1 d .
O7 O 0.3325(5) 1.6245(9) 0.5435(6) 0.025(3) Uani 1 1 d .
O8 O 0.2496(5) 1.6606(9) 0.6055(6) 0.025(3) Uani 1 1 d .
O9 O 0.1958(6) 1.2113(9) 0.6652(6) 0.026(3) Uani 1 1 d .
O10 O 0.2899(7) 1.3015(9) 0.6306(6) 0.034(3) Uani 1 1 d .
O11 O 0.1426(6) 1.1952(9) 0.4330(6) 0.029(3) Uani 1 1 d .
O12 O 0.0516(6) 1.6302(10) 0.4577(7) 0.038(4) Uani 1 1 d .
O13 O 0.1415(6) 1.5769(10) 0.5749(5) 0.026(3) Uani 1 1 d .
O14 O 0.1702(6) 1.6891(9) 0.4840(7) 0.031(3) Uani 1 1 d .
O15 O 0.2998(5) 1.4886(8) 0.6514(6) 0.022(3) Uani 1 1 d .
O16 O 0.3936(6) 1.2966(9) 0.6024(6) 0.031(3) Uani 1 1 d .
O17 O 0.2874(6) 1.2635(9) 0.2821(6) 0.029(3) Uani 1 1 d .
O18 O 0.4303(6) 1.2105(10) 0.5008(7) 0.038(4) Uani 1 1 d .
O19 O 0.0318(6) 1.2798(10) 0.4237(7) 0.039(4) Uani 1 1 d .
O20 O 0.3031(6) 1.6627(10) 0.3201(7) 0.034(3) Uani 1 1 d .
O21 O 0.3970(6) 1.3713(10) 0.7269(6) 0.028(3) Uani 1 1 d .
O22 O 0.4208(5) 1.4115(10) 0.5122(6) 0.029(3) Uani 1 1 d .
O23 O 0.2235(6) 1.1634(9) 0.5534(6) 0.032(3) Uani 1 1 d .
O24 O 0.4044(5) 1.4868(9) 0.6207(5) 0.023(3) Uani 1 1 d .
O25 O 0.3372(5) 1.3190(9) 0.4149(6) 0.022(3) Uani 1 1 d U
O26 O 0.3474(5) 1.5472(9) 0.4360(6) 0.025(3) Uani 1 1 d .
O27 O 0.1016(6) 1.4425(8) 0.4799(6) 0.025(3) Uani 1 1 d U
O28 O 0.2314(6) 1.2394(8) 0.3835(6) 0.023(3) Uani 1 1 d .
O29 O 0.1292(6) 1.5520(8) 0.3924(6) 0.025(3) Uani 1 1 d .
O30 O 0.1150(6) 1.3640(9) 0.3713(5) 0.024(3) Uani 1 1 d .
O31 O 0.1962(5) 1.4070(8) 0.6198(6) 0.019(3) Uani 1 1 d .
O32 O 0.2923(5) 1.4596(8) 0.3199(6) 0.021(3) Uani 1 1 d .
O33 O 0.1955(5) 1.5649(7) 0.3094(6) 0.017(3) Uani 1 1 d .
O34 O 0.1858(5) 1.3720(8) 0.2908(6) 0.022(3) Uani 1 1 d .
O35 O 0.1262(5) 1.2686(9) 0.5429(6) 0.024(3) Uani 1 1 d .
O36 O 0.2727(6) 1.8053(9) 0.5239(8) 0.039(4) Uani 1 1 d .
O37 O 0.2143(6) 1.5688(11) 0.7061(7) 0.041(4) Uani 1 1 d .
O38 O 0.2291(7) 1.0561(11) 0.4420(7) 0.048(4) Uani 1 1 d .
O39 O 0.4508(6) 1.6065(10) 0.5394(7) 0.035(3) Uani 1 1 d .
O40 O 0.0809(6) 1.4863(10) 0.2598(7) 0.036(4) Uani 1 1 d .
Cu1 Cu 0.20894(11) 1.6036(2) 0.82401(14) 0.0388(7) Uani 1 1 d .
Cu2 Cu 0.29530(12) 0.8235(2) 0.68939(15) 0.0424(7) Uani 1 1 d .
Cu3 Cu 0.42180(13) 1.2768(2) 0.81025(15) 0.0448(7) Uani 1 1 d .
Cu4 Cu 0.1009(2) 1.1836(2) 0.6664(2) 0.0807(13) Uani 1 1 d .
N1 N 0.1282(7) 1.6516(10) 0.7996(7) 0.017(3) Uani 1 1 d .
C1 C 0.0834(8) 1.6061(13) 0.7559(8) 0.021(4) Uani 1 1 d U
C2 C 0.0292(8) 1.6509(12) 0.7269(10) 0.028(5) Uani 1 1 d .
H2A H -0.0009 1.6185 0.6945 0.033 Uiso 1 1 calc R
C3 C 0.0196(9) 1.7435(14) 0.7457(10) 0.028(5) Uani 1 1 d .
H3A H -0.0164 1.7753 0.7254 0.034 Uiso 1 1 calc R
C4 C 0.0646(9) 1.7879(15) 0.7953(12) 0.041(6) Uani 1 1 d .
H4A H 0.0594 1.8482 0.8127 0.049 Uiso 1 1 calc R
C5 C 0.1168(12) 1.7385(18) 0.8172(12) 0.050(6) Uani 1 1 d .
H5A H 0.1482 1.7702 0.8484 0.061 Uiso 1 1 calc R
C6 C 0.0910(9) 1.5063(14) 0.7329(9) 0.028(5) Uani 1 1 d .
C7 C 0.0685(9) 1.4780(15) 0.6688(10) 0.032(5) Uani 1 1 d .
H7A H 0.0497 1.5228 0.6358 0.038 Uiso 1 1 calc R
C8 C 0.0735(10) 1.3813(17) 0.6520(11) 0.041(6) Uani 1 1 d .
H8A H 0.0567 1.3612 0.6078 0.049 Uiso 1 1 calc R
C9 C 0.1209(9) 1.3420(14) 0.7589(11) 0.033(5) Uani 1 1 d U
H9A H 0.1383 1.2947 0.7906 0.039 Uiso 1 1 calc R
C10 C 0.1177(10) 1.4332(16) 0.7811(12) 0.044(6) Uani 1 1 d .
H10A H 0.1324 1.4480 0.8265 0.052 Uiso 1 1 calc R
N2 N 0.1022(9) 1.3165(13) 0.6988(11) 0.044(5) Uani 1 1 d .
N3 N 0.3771(6) 0.7827(12) 0.7227(8) 0.027(4) Uani 1 1 d .
C11 C 0.4207(8) 0.8348(13) 0.7648(8) 0.023(4) Uani 1 1 d .
C12 C 0.4748(10) 0.7948(15) 0.7982(12) 0.040(6) Uani 1 1 d .
H12A H 0.5045 0.8319 0.8277 0.048 Uiso 1 1 calc R
C13 C 0.4850(9) 0.6965(18) 0.7872(12) 0.045(6) Uani 1 1 d .
H13A H 0.5213 0.6669 0.8095 0.054 Uiso 1 1 calc R
C14 C 0.4404(13) 0.6464(18) 0.7434(11) 0.058(8) Uani 1 1 d .
H14A H 0.4458 0.5813 0.7349 0.069 Uiso 1 1 calc R
C15 C 0.3881(8) 0.6907(14) 0.7119(10) 0.028(4) Uani 1 1 d U
H15A H 0.3584 0.6551 0.6812 0.034 Uiso 1 1 calc R
C16 C 0.4119(8) 0.9388(14) 0.7743(9) 0.025(4) Uani 1 1 d U
C17 C 0.3824(9) 1.0039(14) 0.7237(9) 0.029(5) Uani 1 1 d .
H17A H 0.3628 0.9796 0.6812 0.035 Uiso 1 1 calc R
C18 C 0.3811(10) 1.0993(18) 0.7339(11) 0.043(6) Uani 1 1 d .
H18A H 0.3616 1.1395 0.6982 0.051 Uiso 1 1 calc R
C19 C 0.4332(10) 1.0784(15) 0.8460(10) 0.037(5) Uani 1 1 d .
H19A H 0.4509 1.1049 0.8883 0.044 Uiso 1 1 calc R
C20 C 0.4339(9) 0.9790(15) 0.8382(10) 0.035(5) Uani 1 1 d .
H20A H 0.4490 0.9391 0.8753 0.042 Uiso 1 1 calc R
N4 N 0.4073(7) 1.1384(12) 0.7941(9) 0.031(4) Uani 1 1 d .
N5 N 0.4789(8) 1.3638(11) 0.8759(8) 0.031(4) Uani 1 1 d .
C21 C 0.4712(8) 1.4541(14) 0.8946(11) 0.032(5) Uani 1 1 d .
C22 C 0.5176(10) 1.5083(16) 0.9289(11) 0.040(6) Uani 1 1 d .
H22A H 0.5106 1.5703 0.9424 0.048 Uiso 1 1 calc R
C23 C 0.5753(12) 1.475(2) 0.9448(14) 0.058(7) Uani 1 1 d .
H23A H 0.6076 1.5140 0.9674 0.070 Uiso 1 1 calc R
C24 C 0.5831(12) 1.3884(18) 0.9272(11) 0.049(7) Uani 1 1 d .
H24A H 0.6218 1.3639 0.9380 0.058 Uiso 1 1 calc R
C25 C 0.5352(11) 1.3292(13) 0.8924(10) 0.038(6) Uani 1 1 d .
H25A H 0.5422 1.2663 0.8806 0.046 Uiso 1 1 calc R
C26 C 0.4077(9) 1.4892(14) 0.8780(9) 0.025(4) Uani 1 1 d .
C27 C 0.3931(11) 1.5903(15) 0.8844(13) 0.049(7) Uani 1 1 d .
H27A H 0.4235 1.6363 0.8977 0.059 Uiso 1 1 calc R
C28 C 0.3375(12) 1.6168(18) 0.8715(12) 0.049(6) Uani 1 1 d .
H28A H 0.3302 1.6820 0.8773 0.059 Uiso 1 1 calc R
C29 C 0.2998(10) 1.4658(18) 0.8460(12) 0.047(6) Uani 1 1 d .
H29A H 0.2673 1.4238 0.8330 0.056 Uiso 1 1 calc R
C30 C 0.3590(11) 1.4269(17) 0.8600(11) 0.046(6) Uani 1 1 d .
H30A H 0.3646 1.3604 0.8571 0.055 Uiso 1 1 calc R
N6 N 0.2903(7) 1.5584(11) 0.8508(8) 0.026(4) Uani 1 1 d .
N7 N 0.0384(8) 1.1003(11) 0.6100(9) 0.036(4) Uani 1 1 d .
C31 C 0.0412(8) 1.0015(11) 0.6027(9) 0.020(4) Uani 1 1 d .
C32 C -0.0087(11) 0.9478(16) 0.5768(13) 0.052(7) Uani 1 1 d .
H32A H -0.0065 0.8806 0.5742 0.063 Uiso 1 1 calc R
C33 C -0.0636(11) 0.9952(19) 0.5541(13) 0.057(8) Uani 1 1 d .
H33A H -0.0983 0.9596 0.5352 0.068 Uiso 1 1 calc R
C34 C -0.0666(11) 1.0906(17) 0.5592(14) 0.054(7) Uani 1 1 d .
H34A H -0.1031 1.1228 0.5440 0.065 Uiso 1 1 calc R
C35 C -0.0144(10) 1.1410(19) 0.5874(13) 0.051(7) Uani 1 1 d .
H35A H -0.0168 1.2081 0.5906 0.061 Uiso 1 1 calc R
C36 C 0.1009(9) 0.9587(16) 0.6204(10) 0.034(5) Uani 1 1 d .
C37 C 0.1518(10) 1.0048(16) 0.6191(14) 0.057(8) Uani 1 1 d .
H37A H 0.1486 1.0698 0.6066 0.068 Uiso 1 1 calc R
C38 C 0.2073(11) 0.9634(18) 0.6347(15) 0.058(8) Uani 1 1 d .
H38A H 0.2388 0.9979 0.6275 0.070 Uiso 1 1 calc R
C39 C 0.1661(13) 0.8244(18) 0.6647(13) 0.058(8) Uani 1 1 d .
H39A H 0.1712 0.7619 0.6823 0.070 Uiso 1 1 calc R
C40 C 0.1141(11) 0.8615(13) 0.6459(11) 0.039(6) Uani 1 1 d .
H40A H 0.0823 0.8232 0.6487 0.047 Uiso 1 1 calc R
N8 N 0.2164(8) 0.8761(14) 0.6595(9) 0.040(5) Uani 1 1 d .

loop_
_atom_site_aniso_label
_atom_site_aniso_U_11
_atom_site_aniso_U_22
_atom_site_aniso_U_33
_atom_site_aniso_U_23
_atom_site_aniso_U_13
_atom_site_aniso_U_12
W1 0.0134(4) 0.0245(4) 0.0215(4) 0.0012(3) 0.0019(3) 0.0010(3)
W2 0.0207(4) 0.0232(4) 0.0169(4) -0.0026(3) 0.0055(3) 0.0006(3)
W3 0.0235(4) 0.0190(4) 0.0193(4) 0.0024(3) 0.0073(3) -0.0036(3)
W4 0.0133(4) 0.0302(4) 0.0248(4) -0.0041(3) 0.0030(3) -0.0032(3)
W5 0.0272(4) 0.0212(4) 0.0166(4) -0.0026(3) 0.0077(3) -0.0024(3)
W6 0.0224(4) 0.0223(4) 0.0221(4) 0.0031(3) 0.0023(3) -0.0083(3)
W7 0.0288(5) 0.0224(4) 0.0185(4) 0.0042(3) 0.0083(3) -0.0018(3)
W8 0.0190(4) 0.0255(4) 0.0145(4) 0.0023(3) -0.0006(3) -0.0023(3)
W9 0.0201(4) 0.0162(4) 0.0265(4) -0.0043(3) 0.0067(3) -0.0033(3)
W10 0.0400(5) 0.0158(4) 0.0224(4) -0.0003(3) 0.0114(4) -0.0036(3)
W11 0.0235(4) 0.0260(4) 0.0190(4) -0.0023(3) 0.0031(3) 0.0074(3)
W12 0.0179(4) 0.0299(4) 0.0155(4) 0.0012(3) -0.0002(3) 0.0043(3)
Si1 0.021(3) 0.025(3) 0.013(2) 0.000(2) 0.004(2) -0.002(2)
O1 0.018(7) 0.025(7) 0.019(6) -0.010(5) 0.008(5) -0.006(5)
O2 0.008(5) 0.024(6) 0.020(5) 0.004(5) 0.000(4) 0.008(4)
O3 0.009(6) 0.023(6) 0.016(6) -0.004(5) 0.004(5) -0.003(5)
O4 0.030(7) 0.014(6) 0.018(6) 0.005(5) 0.002(6) -0.012(5)
O5 0.019(7) 0.028(7) 0.014(6) -0.009(5) 0.008(5) 0.009(5)
O6 0.037(8) 0.027(7) 0.022(7) 0.000(5) 0.020(6) -0.001(6)
O7 0.013(7) 0.036(8) 0.025(7) -0.012(6) 0.003(5) 0.009(6)
O8 0.019(7) 0.030(7) 0.019(7) 0.006(5) -0.004(5) -0.017(5)
O9 0.023(7) 0.030(7) 0.029(7) 0.004(6) 0.013(6) -0.011(6)
O10 0.053(10) 0.027(7) 0.027(7) 0.006(6) 0.022(7) 0.014(7)
O11 0.028(8) 0.030(7) 0.025(7) 0.001(6) 0.002(6) -0.009(6)
O12 0.036(9) 0.047(9) 0.028(8) 0.013(7) 0.004(7) 0.011(7)
O13 0.025(8) 0.046(8) 0.006(6) -0.003(5) 0.003(5) -0.003(6)
O14 0.042(9) 0.026(7) 0.031(8) 0.005(6) 0.019(7) 0.006(6)
O15 0.009(6) 0.021(6) 0.036(8) -0.001(5) 0.009(6) -0.001(5)
O16 0.048(9) 0.036(8) 0.007(6) 0.006(5) 0.006(6) 0.009(7)
O17 0.041(9) 0.035(8) 0.011(6) 0.000(5) 0.010(6) 0.009(6)
O18 0.028(8) 0.038(8) 0.044(9) -0.006(7) 0.005(7) 0.022(7)
O19 0.039(9) 0.042(9) 0.033(8) 0.014(7) 0.004(7) -0.005(7)
O20 0.037(9) 0.036(8) 0.030(8) 0.003(6) 0.011(7) -0.007(7)
O21 0.028(8) 0.041(8) 0.017(7) 0.004(6) 0.008(6) 0.004(6)
O22 0.010(7) 0.041(8) 0.033(8) 0.000(6) 0.002(6) 0.003(6)
O23 0.043(9) 0.031(8) 0.025(7) -0.005(6) 0.014(7) -0.003(6)
O24 0.019(7) 0.042(8) 0.008(6) -0.013(5) 0.004(5) -0.001(6)
O25 0.016(6) 0.031(6) 0.013(5) 0.004(5) -0.007(4) -0.003(5)
O26 0.014(7) 0.032(7) 0.026(7) -0.003(6) 0.001(6) 0.011(5)
O27 0.033(6) 0.009(5) 0.032(6) 0.006(5) 0.005(5) 0.001(5)
O28 0.035(8) 0.023(7) 0.010(6) 0.005(5) 0.006(6) -0.004(6)
O29 0.048(9) 0.017(6) 0.009(6) 0.000(5) 0.009(6) 0.009(6)
O30 0.034(8) 0.027(7) 0.009(6) 0.008(5) 0.003(5) -0.014(6)
O31 0.012(6) 0.009(6) 0.036(7) -0.003(5) 0.004(6) -0.007(5)
O32 0.021(7) 0.022(6) 0.020(6) 0.002(5) 0.003(5) -0.011(5)
O33 0.012(6) 0.009(6) 0.027(7) 0.007(5) 0.001(5) 0.001(5)
O34 0.027(7) 0.017(6) 0.019(6) 0.007(5) 0.006(6) -0.005(5)
O35 0.022(7) 0.031(7) 0.024(7) 0.011(6) 0.013(6) -0.002(6)
O36 0.040(9) 0.022(7) 0.056(10) -0.006(7) 0.015(8) 0.003(6)
O37 0.035(9) 0.057(10) 0.030(8) 0.004(7) 0.010(7) 0.010(7)
O38 0.060(11) 0.040(9) 0.036(9) 0.005(7) 0.003(8) -0.006(8)
O39 0.020(8) 0.039(8) 0.050(9) -0.003(7) 0.015(7) -0.009(6)
O40 0.042(9) 0.038(8) 0.024(7) 0.007(6) 0.003(7) -0.009(7)
Cu1 0.0206(14) 0.0440(16) 0.0459(16) -0.0016(13) 0.0015(12) 0.0048(11)
Cu2 0.0207(14) 0.0474(17) 0.0530(18) -0.0015(14) 0.0023(12) 0.0032(12)
Cu3 0.0475(18) 0.0340(15) 0.0533(18) -0.0123(13) 0.0160(15) -0.0037(13)
Cu4 0.108(3) 0.0379(18) 0.112(3) -0.035(2) 0.058(3) -0.0237(19)
N1 0.030(9) 0.015(7) 0.011(7) 0.006(6) 0.011(7) 0.009(6)
C1 0.017(7) 0.027(7) 0.015(7) -0.003(6) -0.001(6) -0.006(6)
C2 0.025(11) 0.015(9) 0.033(11) -0.009(8) -0.008(9) -0.002(8)
C3 0.025(11) 0.029(11) 0.034(11) -0.016(9) 0.015(9) 0.000(8)
C4 0.020(12) 0.023(11) 0.078(18) -0.008(11) 0.013(11) 0.004(9)
C5 0.063(18) 0.060(16) 0.036(13) -0.012(12) 0.026(13) -0.004(13)
C6 0.022(11) 0.028(10) 0.024(10) -0.004(8) -0.009(9) -0.004(8)
C7 0.023(11) 0.045(13) 0.027(11) -0.022(9) 0.007(9) 0.004(9)
C8 0.032(13) 0.059(15) 0.034(12) -0.042(12) 0.012(10) -0.018(11)
C9 0.034(8) 0.019(7) 0.038(8) -0.011(7) 0.000(7) 0.003(7)
C10 0.039(14) 0.049(14) 0.048(14) 0.001(11) 0.021(12) -0.004(11)
N2 0.042(12) 0.029(10) 0.064(14) -0.010(10) 0.021(11) 0.008(9)
N3 0.008(8) 0.045(10) 0.028(9) -0.006(8) 0.006(7) -0.003(7)
C11 0.025(11) 0.026(10) 0.011(9) 0.005(7) -0.004(8) 0.014(8)
C12 0.038(14) 0.031(12) 0.063(16) -0.011(11) 0.032(12) -0.009(10)
C13 0.017(12) 0.061(16) 0.057(16) -0.004(12) 0.009(11) 0.016(11)
C14 0.10(2) 0.043(14) 0.031(13) -0.019(11) 0.024(15) 0.000(15)
C15 0.013(7) 0.035(8) 0.029(8) 0.004(7) -0.005(6) -0.003(6)
C16 0.014(7) 0.030(8) 0.028(8) -0.003(6) 0.003(6) 0.001(6)
C17 0.032(12) 0.031(11) 0.022(10) -0.017(9) 0.002(9) 0.006(9)
C18 0.027(12) 0.072(17) 0.031(12) -0.010(11) 0.011(10) 0.003(11)
C19 0.043(14) 0.036(12) 0.022(11) -0.005(9) -0.004(10) 0.001(10)
C20 0.035(13) 0.036(12) 0.028(11) -0.010(9) 0.000(10) -0.005(10)
N4 0.018(9) 0.037(10) 0.043(11) -0.005(8) 0.014(8) 0.006(7)
N5 0.038(11) 0.026(9) 0.029(9) 0.001(7) 0.010(8) 0.013(8)
C21 0.013(10) 0.031(11) 0.055(14) 0.005(10) 0.014(10) -0.008(8)
C22 0.038(14) 0.044(13) 0.039(13) -0.014(10) 0.012(11) 0.019(11)
C23 0.051(17) 0.060(18) 0.068(19) -0.004(14) 0.027(15) -0.014(14)
C24 0.056(17) 0.061(17) 0.032(13) 0.010(12) 0.019(12) 0.027(14)
C25 0.081(18) 0.005(9) 0.026(11) 0.005(8) 0.011(12) 0.014(10)
C26 0.029(11) 0.032(11) 0.024(10) 0.005(8) 0.021(9) 0.005(9)
C27 0.036(14) 0.025(12) 0.09(2) 0.003(12) 0.027(14) -0.016(10)
C28 0.055(17) 0.039(14) 0.053(15) -0.006(11) 0.016(13) 0.000(12)
C29 0.024(13) 0.062(17) 0.049(15) -0.015(12) 0.002(11) -0.006(11)
C30 0.055(16) 0.036(13) 0.046(14) 0.022(11) 0.015(12) 0.012(11)
N6 0.018(9) 0.031(9) 0.024(9) 0.005(7) 0.000(7) -0.007(7)
N7 0.031(10) 0.021(9) 0.053(12) -0.001(8) 0.011(9) -0.005(7)
C31 0.032(11) 0.007(8) 0.026(10) 0.006(7) 0.016(9) -0.006(7)
C32 0.047(15) 0.029(12) 0.078(19) 0.029(12) 0.014(14) -0.012(11)
C33 0.033(14) 0.068(18) 0.067(18) 0.043(15) 0.012(13) 0.002(12)
C34 0.028(14) 0.038(14) 0.10(2) 0.014(14) 0.031(14) 0.001(10)
C35 0.027(13) 0.055(15) 0.070(18) -0.005(13) 0.015(12) 0.015(11)
C36 0.021(11) 0.046(13) 0.037(12) 0.003(10) 0.010(10) 0.001(9)
C37 0.026(13) 0.020(11) 0.11(2) 0.004(13) -0.001(13) -0.019(9)
C38 0.034(15) 0.042(15) 0.10(2) 0.017(15) 0.027(15) 0.006(11)
C39 0.09(2) 0.040(14) 0.054(16) 0.025(12) 0.028(15) 0.037(15)
C40 0.063(17) 0.008(9) 0.058(15) -0.002(9) 0.036(13) -0.002(10)
N8 0.041(12) 0.045(12) 0.038(11) -0.010(9) 0.015(9) 0.001(9)

loop_
_atom_type_symbol
_atom_type_description
_atom_type_scat_dispersion_real
_atom_type_scat_dispersion_imag
_atom_type_scat_source
C C 0.0033 0.0016 'International Tables Vol C Tables 4.2.6.8 and 6.1.1.4'
H H 0.0000 0.0000 'International Tables Vol C Tables 4.2.6.8 and 6.1.1.4'
N N 0.0061 0.0033 'International Tables Vol C Tables 4.2.6.8 and 6.1.1.4'
O O 0.0106 0.0060 'International Tables Vol C Tables 4.2.6.8 and 6.1.1.4'
Si Si 0.0817 0.0704 'International Tables Vol C Tables 4.2.6.8 and 6.1.1.4'
Cu Cu 0.3201 1.2651 'International Tables Vol C Tables 4.2.6.8 and 6.1.1.4'
W W -0.8490 6.8722 'International Tables Vol C Tables 4.2.6.8 and 6.1.1.4'

loop_
_geom_angle_atom_site_label_1
_geom_angle_atom_site_label_2
_geom_angle_atom_site_label_3
_geom_angle
O12 W1 O29 102.2(6)
O12 W1 O27 102.5(6)
O29 W1 O27 86.5(5)
O12 W1 O14 100.3(6)
O29 W1 O14 88.1(5)
O27 W1 O14 157.2(6)
O12 W1 O13 100.3(6)
O29 W1 O13 157.5(5)
O27 W1 O13 88.0(5)
O14 W1 O13 88.6(5)
O12 W1 O3 170.9(6)
O29 W1 O3 83.7(5)
O27 W1 O3 84.6(5)
O14 W1 O3 72.7(5)
O13 W1 O3 74.1(5)
O37 W2 O31 102.6(6)
O37 W2 O15 102.0(6)
O31 W2 O15 85.2(5)
O37 W2 O13 98.6(6)
O31 W2 O13 90.2(5)
O15 W2 O13 159.5(5)
O37 W2 O8 99.6(6)
O31 W2 O8 157.8(5)
O15 W2 O8 88.6(5)
O13 W2 O8 88.2(5)
O37 W2 O3 170.2(6)
O31 W2 O3 84.9(5)
O15 W2 O3 84.8(5)
O13 W2 O3 74.8(4)
O8 W2 O3 73.3(5)
O20 W3 O26 101.8(6)
O20 W3 O33 100.5(6)
O26 W3 O33 157.7(5)
O20 W3 O5 99.8(6)
O26 W3 O5 86.2(5)
O33 W3 O5 90.4(5)
O20 W3 O32 100.1(6)
O26 W3 O32 88.5(5)
O33 W3 O32 87.2(5)
O5 W3 O32 160.0(5)
O20 W3 O4 171.6(5)
O26 W3 O4 83.8(5)
O33 W3 O4 74.0(4)
O5 W3 O4 86.6(5)
O32 W3 O4 73.6(5)
O39 W4 O22 100.8(6)
O39 W4 O26 102.8(6)
O22 W4 O26 90.6(5)
O39 W4 O7 100.9(6)
O22 W4 O7 158.3(5)
O26 W4 O7 85.7(5)
O39 W4 O24 100.2(6)
O22 W4 O24 86.2(5)
O26 W4 O24 157.0(5)
O7 W4 O24 88.9(5)
O39 W4 O2 170.7(5)
O22 W4 O2 73.8(5)
O26 W4 O2 85.1(5)
O7 W4 O2 84.6(5)
O24 W4 O2 72.1(5)
O17 W5 O25 99.6(6)
O17 W5 O32 100.4(6)
O25 W5 O32 92.0(5)
O17 W5 O28 101.9(6)
O25 W5 O28 86.1(5)
O32 W5 O28 157.7(5)
O17 W5 O34 102.1(6)
O25 W5 O34 158.1(5)
O32 W5 O34 87.5(5)
O28 W5 O34 86.1(5)
O17 W5 O4 172.2(5)
O25 W5 O4 85.5(5)
O32 W5 O4 73.4(5)
O28 W5 O4 84.3(4)
O34 W5 O4 73.3(5)
O19 W6 O27 102.2(6)
O19 W6 O35 100.8(6)
O27 W6 O35 90.6(5)
O19 W6 O30 99.7(6)
O27 W6 O30 86.8(5)
O35 W6 O30 159.4(5)
O19 W6 O11 100.8(6)
O27 W6 O11 156.9(5)
O35 W6 O11 87.4(5)
O30 W6 O11 86.9(5)
O19 W6 O1 171.5(5)
O27 W6 O1 84.6(5)
O35 W6 O1 73.8(5)
O30 W6 O1 85.6(5)
O11 W6 O1 72.7(5)
O9 W7 O10 104.1(6)
O9 W7 O23 96.8(6)
O10 W7 O23 90.3(6)
O9 W7 O31 103.8(6)
O10 W7 O31 86.2(5)
O23 W7 O31 159.4(5)
O9 W7 O35 95.4(5)
O10 W7 O35 160.4(5)
O23 W7 O35 87.7(6)
O31 W7 O35 88.9(5)
O9 W7 O1 166.5(5)
O10 W7 O1 86.7(5)
O23 W7 O1 74.7(5)
O31 W7 O1 84.8(5)
O35 W7 O1 74.0(4)
O40 W8 O34 102.0(6)
O40 W8 O30 100.1(6)
O34 W8 O30 90.4(5)
O40 W8 O29 100.4(6)
O34 W8 O29 157.7(5)
O30 W8 O29 86.5(5)
O40 W8 O33 98.9(5)
O34 W8 O33 88.4(5)
O30 W8 O33 160.7(5)
O29 W8 O33 87.4(5)
O40 W8 O4 171.8(5)
O34 W8 O4 74.5(5)
O30 W8 O4 87.4(5)
O29 W8 O4 83.3(5)
O33 W8 O4 73.8(4)
O36 W9 O7 102.4(6)
O36 W9 O5 101.8(6)
O7 W9 O5 86.6(5)
O36 W9 O14 100.0(6)
O7 W9 O14 157.6(5)
O5 W9 O14 87.6(5)
O36 W9 O8 98.6(6)
O7 W9 O8 89.6(5)
O5 W9 O8 159.6(5)
O14 W9 O8 88.3(5)
O36 W9 O3 169.6(6)
O7 W9 O3 84.6(5)
O5 W9 O3 86.2(5)
O14 W9 O3 73.4(5)
O8 W9 O3 73.5(4)
O38 W10 O28 102.2(6)
O38 W10 O11 99.0(7)
O28 W10 O11 88.5(5)
O38 W10 O6 103.8(7)
O28 W10 O6 86.1(5)
O11 W10 O6 157.2(5)
O38 W10 O23 100.4(6)
O28 W10 O23 157.4(5)
O11 W10 O23 88.6(6)
O6 W10 O23 88.0(5)
O38 W10 O1 169.3(6)
O28 W10 O1 84.6(5)
O11 W10 O1 72.6(5)
O6 W10 O1 84.8(5)
O23 W10 O1 73.2(5)
O18 W11 O6 102.6(6)
O18 W11 O25 101.6(6)
O6 W11 O25 84.9(5)
O18 W11 O16 100.8(6)
O6 W11 O16 89.7(6)
O25 W11 O16 157.6(6)
O18 W11 O22 100.0(6)
O6 W11 O22 157.4(5)
O25 W11 O22 88.3(5)
O16 W11 O22 88.3(6)
O18 W11 O2 170.7(6)
O6 W11 O2 84.9(5)
O25 W11 O2 84.5(5)
O16 W11 O2 73.3(5)
O22 W11 O2 73.0(5)
O21 W12 O24 99.9(6)
O21 W12 O15 102.3(6)
O24 W12 O15 92.0(5)
O21 W12 O16 97.8(5)
O24 W12 O16 87.7(5)
O15 W12 O16 159.7(5)
O21 W12 O10 101.5(6)
O24 W12 O10 158.5(5)
O15 W12 O10 85.6(5)
O16 W12 O10 87.2(6)
O21 W12 O2 169.9(5)
O24 W12 O2 74.2(4)
O15 W12 O2 86.2(5)
O16 W12 O2 74.2(4)
O10 W12 O2 84.3(5)
O2 Si1 O3 108.6(6)
O2 Si1 O1 109.5(7)
O3 Si1 O1 110.2(6)
O2 Si1 O4 110.1(7)
O3 Si1 O4 109.1(6)
O1 Si1 O4 109.2(6)
Si1 O1 W7 123.6(6)
Si1 O1 W6 124.7(7)
W7 O1 W6 91.6(4)
Si1 O1 W10 124.2(6)
W7 O1 W10 91.2(4)
W6 O1 W10 91.8(4)
Si1 O2 W12 125.3(6)
Si1 O2 W4 123.6(6)
W12 O2 W4 91.6(4)
Si1 O2 W11 124.2(6)
W12 O2 W11 91.4(4)
W4 O2 W11 90.8(4)
Si1 O3 W9 125.3(6)
Si1 O3 W2 124.2(6)
W9 O3 W2 92.1(4)
Si1 O3 W1 123.4(6)
W9 O3 W1 91.4(4)
W2 O3 W1 90.6(4)
Si1 O4 W8 124.2(7)
Si1 O4 W3 124.7(6)
W8 O4 W3 91.7(4)
Si1 O4 W5 123.8(6)
W8 O4 W5 91.4(4)
W3 O4 W5 91.2(4)
W9 O5 W3 149.1(7)
W11 O6 W10 151.8(7)
W9 O7 W4 150.7(7)
W9 O8 W2 121.1(6)
W7 O9 Cu4 120.3(7)
W7 O10 W12 150.3(7)
W10 O11 W6 122.8(6)
W2 O13 W1 120.5(6)
W9 O14 W1 122.4(7)
W12 O15 W2 151.0(7)
W11 O16 W12 121.0(6)
W12 O21 Cu3 149.4(8)
W4 O22 W11 122.5(6)
W7 O23 W10 120.9(7)
W12 O24 W4 122.1(6)
W5 O25 W11 152.5(7)
W3 O26 W4 152.3(7)
W1 O27 W6 151.5(8)
W10 O28 W5 150.2(7)
W1 O29 W8 151.5(6)
W8 O30 W6 149.2(7)
W2 O31 W7 151.6(7)
W5 O32 W3 121.7(6)
W3 O33 W8 120.6(5)
W8 O34 W5 120.7(6)
W6 O35 W7 120.6(6)
N6 Cu1 N1 178.2(7)
N8 Cu2 N3 174.5(8)
N4 Cu3 N5 138.7(7)
N4 Cu3 O21 118.0(6)
N5 Cu3 O21 99.0(6)
N2 Cu4 N7 133.7(8)
N2 Cu4 O9 86.4(7)
N7 Cu4 O9 130.7(7)
C5 N1 C1 116.3(18)
C5 N1 Cu1 120.7(16)
C1 N1 Cu1 122.1(12)
N1 C1 C2 121.6(16)
N1 C1 C6 121.0(16)
C2 C1 C6 117.4(15)
C3 C2 C1 120.2(17)
C2 C3 C4 118.2(19)
C5 C4 C3 116(2)
N1 C5 C4 127(2)
C7 C6 C10 117.1(19)
C7 C6 C1 122.9(18)
C10 C6 C1 119.7(17)
C6 C7 C8 120(2)
N2 C8 C7 120.9(18)
N2 C9 C10 125(2)
C9 C10 C6 118(2)
C9 N2 C8 119.4(18)
C9 N2 Cu4 125.3(16)
C8 N2 Cu4 114.8(15)
C15 N3 C11 118.4(16)
C15 N3 Cu2 116.4(13)
C11 N3 Cu2 124.2(13)
N3 C11 C12 121.7(17)
N3 C11 C16 120.2(16)
C12 C11 C16 118.1(17)
C11 C12 C13 119(2)
C14 C13 C12 118(2)
C15 C14 C13 120(2)
N3 C15 C14 123.0(19)
C20 C16 C17 115.0(17)
C20 C16 C11 119.5(17)
C17 C16 C11 125.4(16)
C18 C17 C16 122.8(19)
C17 C18 N4 122(2)
N4 C19 C20 122.0(19)
C19 C20 C16 119.7(19)
C18 N4 C19 118.4(19)
C18 N4 Cu3 124.4(16)
C19 N4 Cu3 116.5(14)
C21 N5 C25 117.8(18)
C21 N5 Cu3 129.8(14)
C25 N5 Cu3 111.2(13)
N5 C21 C22 121.3(19)
N5 C21 C26 116.5(17)
C22 C21 C26 122.1(19)
C21 C22 C23 122(2)
C24 C23 C22 117(3)
C23 C24 C25 122(2)
N5 C25 C24 119.7(18)
C30 C26 C27 114.8(19)
C30 C26 C21 122.7(18)
C27 C26 C21 122.3(19)
C28 C27 C26 120(2)
C27 C28 N6 126(2)
N6 C29 C30 122(2)
C26 C30 C29 119(2)
C29 N6 C28 118.0(19)
C29 N6 Cu1 118.3(14)
C28 N6 Cu1 123.6(15)
C35 N7 C31 117.1(19)
C35 N7 Cu4 114.9(15)
C31 N7 Cu4 126.7(14)
C32 C31 N7 121.4(19)
C32 C31 C36 122.0(18)
N7 C31 C36 116.5(17)
C31 C32 C33 119(2)
C34 C33 C32 120(2)
C33 C34 C35 118(2)
N7 C35 C34 124(2)
C37 C36 C40 111(2)
C37 C36 C31 126.0(19)
C40 C36 C31 123.3(19)
C36 C37 C38 125(2)
N8 C38 C37 121(2)
C40 C39 N8 121(2)
C39 C40 C36 124(2)
C38 N8 C39 117(2)
C38 N8 Cu2 120.4(17)
C39 N8 Cu2 122.3(15)

loop_
_geom_bond_atom_site_label_1
_geom_bond_atom_site_label_2
_geom_bond_distance
W1 O12 1.706(14)
W1 O29 1.896(11)
W1 O27 1.903(11)
W1 O14 1.920(13)
W1 O13 1.937(11)
W1 O3 2.361(11)
W2 O37 1.719(14)
W2 O31 1.890(10)
W2 O15 1.915(11)
W2 O13 1.916(12)
W2 O8 1.936(11)
W2 O3 2.344(11)
W3 O20 1.734(13)
W3 O26 1.897(12)
W3 O33 1.917(11)
W3 O5 1.921(10)
W3 O32 1.924(12)
W3 O4 2.340(11)
W4 O39 1.717(13)
W4 O22 1.902(13)
W4 O26 1.905(12)
W4 O7 1.930(11)
W4 O24 1.950(12)
W4 O2 2.359(12)
W5 O17 1.734(12)
W5 O25 1.896(11)
W5 O32 1.917(11)
W5 O28 1.922(11)
W5 O34 1.947(12)
W5 O4 2.353(12)
W6 O19 1.705(14)
W6 O27 1.904(11)
W6 O35 1.908(12)
W6 O30 1.914(11)
W6 O11 1.925(13)
W6 O1 2.343(12)
W7 O9 1.706(12)
W7 O10 1.864(15)
W7 O23 1.900(13)
W7 O31 1.923(11)
W7 O35 1.936(12)
W7 O1 2.314(12)
W8 O40 1.725(13)
W8 O34 1.910(12)
W8 O30 1.911(11)
W8 O29 1.929(11)
W8 O33 1.940(11)
W8 O4 2.330(12)
W9 O36 1.733(13)
W9 O7 1.892(12)
W9 O5 1.914(11)
W9 O14 1.915(14)
W9 O8 1.935(12)
W9 O3 2.336(11)
W10 O38 1.703(15)
W10 O28 1.908(11)
W10 O11 1.915(13)
W10 O6 1.924(13)
W10 O23 1.934(13)
W10 O1 2.354(11)
W11 O18 1.702(12)
W11 O6 1.897(13)
W11 O25 1.907(11)
W11 O16 1.919(11)
W11 O22 1.938(13)
W11 O2 2.371(11)
W12 O21 1.752(12)
W12 O24 1.884(13)
W12 O15 1.900(11)
W12 O16 1.938(13)
W12 O10 1.941(15)
W12 O2 2.320(11)
Si1 O2 1.614(12)
Si1 O3 1.630(12)
Si1 O1 1.632(12)
Si1 O4 1.634(12)
O9 Cu4 2.267(13)
O21 Cu3 2.111(13)
Cu1 N6 1.921(16)
Cu1 N1 1.922(15)
Cu2 N8 1.907(19)
Cu2 N3 1.915(15)
Cu3 N4 1.947(17)
Cu3 N5 1.998(17)
Cu4 N2 1.948(17)
Cu4 N7 1.950(17)
N1 C5 1.30(3)
N1 C1 1.32(2)
C1 C2 1.38(3)
C1 C6 1.48(3)
C2 C3 1.37(2)
C3 C4 1.38(3)
C4 C5 1.35(3)
C6 C7 1.34(3)
C6 C10 1.43(3)
C7 C8 1.39(3)
C8 N2 1.34(3)
C9 N2 1.25(3)
C9 C10 1.35(3)
N3 C15 1.33(2)
N3 C11 1.34(2)
C11 C12 1.37(3)
C11 C16 1.47(2)
C12 C13 1.41(3)
C13 C14 1.35(3)
C14 C15 1.35(3)
C16 C20 1.39(3)
C16 C17 1.40(3)
C17 C18 1.33(3)
C18 N4 1.34(3)
C19 N4 1.35(3)
C19 C20 1.38(3)
N5 C21 1.33(3)
N5 C25 1.35(3)
C21 C22 1.33(3)
C21 C26 1.50(3)
C22 C23 1.37(3)
C23 C24 1.28(3)
C24 C25 1.40(3)
C26 C30 1.39(3)
C26 C27 1.45(3)
C27 C28 1.30(3)
C28 N6 1.33(3)
C29 N6 1.30(3)
C29 C30 1.43(3)
N7 C35 1.31(3)
N7 C31 1.37(2)
C31 C32 1.35(3)
C31 C36 1.46(3)
C32 C33 1.39(3)
C33 C34 1.32(3)
C34 C35 1.37(3)
C36 C37 1.36(3)
C36 C40 1.44(3)
C37 C38 1.37(3)
C38 N8 1.30(3)
C39 C40 1.27(3)
C39 N8 1.41(3)
